data_7131913
loop_
_publ_author_name
'Lamprecht, Anna'
'Lindl, Felix'
'Endres, Lukas'
'Krummenacher, Ivo'
'Braunschweig, Holger'

_publ_section_title
;
 Coinage metal complexes of BN analogues of m-terphenyl ligands
;
_journal_name_full 'Chemical Communications'
_journal_paper_doi 10.1039/D3CC03467D
_journal_year 2023
_chemical_formula_sum 'C64 H70 Ag B N P'
_chemical_formula_weight 1002.86
_space_group_crystal_system monoclinic
_space_group_IT_number 14
_space_group_name_Hall '-P 2yn'
_space_group_name_H-M_alt 'P 1 21/n 1'
_atom_sites_solution_hydrogens geom
_atom_sites_solution_primary dual
_atom_sites_solution_secondary difmap
_audit_creation_method SHELXL-2018/3
_audit_update_record
;
2023-05-23 deposited with the CCDC.	2023-07-21 downloaded from the CCDC.
;
_cell_angle_alpha 90
_cell_angle_beta 92.229(10)
_cell_angle_gamma 90
_cell_formula_units_Z 4
_cell_length_a 17.221(5)
_cell_length_b 10.819(3)
_cell_length_c 28.277(8)
_cell_measurement_reflns_used 9752
_cell_measurement_temperature 100(2)
_cell_measurement_theta_max 26.73
_cell_measurement_theta_min 2.37
_cell_volume 5264(3)
_computing_cell_refinement 'Saint+ ver. V8.40A (Bruker AXS)'
_computing_data_collection 'APEX2 ver. 2014.9 (Bruker AXS)'
_computing_data_reduction 'Saint+ ver. V8.40A (Bruker AXS)'
_computing_molecular_graphics 'ShelXLe (Huebschle et all, 2011)'
_computing_publication_material 'SHELXL-2018/3 (Sheldrick, 2018)'
_computing_structure_refinement 'SHELXL-2018/3 (Sheldrick, 2018)'
_computing_structure_solution 'SHELXT (Sheldrick, 2014)'
_diffrn_ambient_temperature 100(2)
_diffrn_detector 'CMOS area detector (Photon II)'
_diffrn_detector_area_resol_mean 7.5
_diffrn_measured_fraction_theta_full 1.000
_diffrn_measured_fraction_theta_max 0.998
_diffrn_measurement_device_type 'Bruker D8 Quest'
_diffrn_measurement_method '\f and \w scans'
_diffrn_radiation_type MoK\a
_diffrn_radiation_wavelength 0.71073
_diffrn_reflns_av_R_equivalents 0.0427
_diffrn_reflns_av_unetI/netI 0.0318
_diffrn_reflns_Laue_measured_fraction_full 1.000
_diffrn_reflns_Laue_measured_fraction_max 0.998
_diffrn_reflns_limit_h_max 21
_diffrn_reflns_limit_h_min -21
_diffrn_reflns_limit_k_max 13
_diffrn_reflns_limit_k_min -13
_diffrn_reflns_limit_l_max 35
_diffrn_reflns_limit_l_min -35
_diffrn_reflns_number 60636
_diffrn_reflns_point_group_measured_fraction_full 1.000
_diffrn_reflns_point_group_measured_fraction_max 0.998
_diffrn_reflns_theta_full 26.000
_diffrn_reflns_theta_max 26.783
_diffrn_reflns_theta_min 2.224
_diffrn_source 'microfocus sealed tube (Incoatec ImS)'
_exptl_absorpt_coefficient_mu 0.454
_exptl_absorpt_correction_T_max 0.5399
_exptl_absorpt_correction_T_min 0.4491
_exptl_absorpt_correction_type multi-scan
_exptl_absorpt_process_details 'SadAbs 2016/2 (Bruker AXS)'
_exptl_crystal_colour colourless
_exptl_crystal_density_diffrn 1.265
_exptl_crystal_description block
_exptl_crystal_F_000 2112
_exptl_crystal_size_max 0.469
_exptl_crystal_size_mid 0.267
_exptl_crystal_size_min 0.080
_refine_diff_density_max 0.456
_refine_diff_density_min -0.502
_refine_diff_density_rms 0.059
_refine_ls_extinction_method none
_refine_ls_goodness_of_fit_ref 1.024
_refine_ls_hydrogen_treatment constr
_refine_ls_matrix_type full
_refine_ls_number_parameters 613
_refine_ls_number_reflns 11216
_refine_ls_number_restraints 0
_refine_ls_restrained_S_all 1.024
_refine_ls_R_factor_all 0.0403
_refine_ls_R_factor_gt 0.0297
_refine_ls_shift/su_max 0.006
_refine_ls_shift/su_mean 0.000
_refine_ls_structure_factor_coef Fsqd
_refine_ls_weighting_details 'w=1/[\s^2^(Fo^2^)+(0.0229P)^2^+4.6114P] where P=(Fo^2^+2Fc^2^)/3'
_refine_ls_weighting_scheme calc
_refine_ls_wR_factor_gt 0.0637
_refine_ls_wR_factor_ref 0.0685
_reflns_Friedel_coverage 0.000
_reflns_number_gt 9465
_reflns_number_total 11216
_reflns_threshold_expression 'I > 2\s(I)'
_cod_data_source_file d3cc03467d2.cif
_cod_data_source_block 1-AgPCy3
_cod_original_sg_symbol_H-M 'P 21/n'
_cod_database_code 7131913
_shelx_shelxl_version_number 2018/3
_shelx_space_group_comment
;
The symmetry employed for this shelxl refinement is uniquely defined
by the following loop, which should always be used as a source of
symmetry information in preference to the above space-group names.
They are only intended as comments.
;
_shelx_estimated_absorpt_t_min 0.815
_shelx_estimated_absorpt_t_max 0.965

loop_
_space_group_symop_operation_xyz
'x, y, z'
'-x+1/2, y+1/2, -z+1/2'
'-x, -y, -z'
'x-1/2, -y-1/2, z-1/2'

loop_
_atom_site_label
_atom_site_type_symbol
_atom_site_fract_x
_atom_site_fract_y
_atom_site_fract_z
_atom_site_U_iso_or_equiv
_atom_site_adp_type
_atom_site_occupancy
_atom_site_site_symmetry_order
_atom_site_calc_flag
_atom_site_refinement_flags_posn
_atom_site_refinement_flags_adp
_atom_site_refinement_flags_occupancy
_atom_site_disorder_assembly
_atom_site_disorder_group
N1_1 N 0.40201(9) 0.69631(14) 0.68543(5) 0.0130(3) Uani 1 1 d . . . . .
Ag1_1 Ag 0.28804(2) 0.65406(2) 0.65959(2) 0.01380(4) Uani 1 1 d . . . . .
P1_1 P 0.17381(3) 0.57297(4) 0.62454(2) 0.01291(10) Uani 1 1 d . . . . .
B1_1 B 0.42337(11) 0.64448(18) 0.72929(7) 0.0108(4) Uani 1 1 d . . . . .
C2_1 C 0.56090(10) 0.69314(16) 0.71565(6) 0.0132(4) Uani 1 1 d . . . . .
C3_1 C 0.53778(11) 0.75217(17) 0.67254(6) 0.0141(4) Uani 1 1 d . . . . .
C4_1 C 0.45701(11) 0.74983(17) 0.65755(7) 0.0168(4) Uani 1 1 d . . . . .
C1_1 C 0.50591(11) 0.63894(16) 0.74489(6) 0.0142(4) Uani 1 1 d . . . . .
C1_2 C 0.35480(11) 0.60287(18) 0.75991(6) 0.0167(4) Uani 1 1 d . . . . .
C2_2 C 0.29434(11) 0.68631(18) 0.76792(7) 0.0183(4) Uani 1 1 d . . . . .
H2_2 H 0.295207 0.765490 0.753426 0.022 Uiso 1 1 calc R U . . .
C3_2 C 0.23331(12) 0.6563(2) 0.79642(7) 0.0236(4) Uani 1 1 d . . . . .
H3_2 H 0.193832 0.715363 0.801944 0.028 Uiso 1 1 calc R U . . .
C4_2 C 0.23011(13) 0.5399(2) 0.81684(7) 0.0279(5) Uani 1 1 d . . . . .
H4_2 H 0.188422 0.518633 0.836307 0.033 Uiso 1 1 calc R U . . .
C5_2 C 0.28812(13) 0.4553(2) 0.80860(8) 0.0279(5) Uani 1 1 d . . . . .
H5_2 H 0.285737 0.375062 0.822105 0.033 Uiso 1 1 calc R U . . .
C6_2 C 0.34981(13) 0.48635(19) 0.78079(7) 0.0238(4) Uani 1 1 d . . . . .
H6_2 H 0.389424 0.427151 0.775850 0.029 Uiso 1 1 calc R U . . .
C1_3 C 0.53112(11) 0.57780(17) 0.79029(7) 0.0154(4) Uani 1 1 d . . . . .
C2_3 C 0.49859(11) 0.6114(2) 0.83268(7) 0.0211(4) Uani 1 1 d . . . . .
H2_3 H 0.461879 0.676930 0.832907 0.025 Uiso 1 1 calc R U . . .
C3_3 C 0.51886(12) 0.5509(2) 0.87466(7) 0.0290(5) Uani 1 1 d . . . . .
H3_3 H 0.495250 0.574308 0.903112 0.035 Uiso 1 1 calc R U . . .
C4_3 C 0.57314(12) 0.4567(2) 0.87534(7) 0.0277(5) Uani 1 1 d . . . . .
H4_3 H 0.587121 0.415825 0.904171 0.033 Uiso 1 1 calc R U . . .
C5_3 C 0.60686(12) 0.42244(19) 0.83386(7) 0.0226(4) Uani 1 1 d . . . . .
H5_3 H 0.644447 0.358156 0.834046 0.027 Uiso 1 1 calc R U . . .
C6_3 C 0.58568(11) 0.48232(17) 0.79172(7) 0.0186(4) Uani 1 1 d . . . . .
H6_3 H 0.608897 0.457622 0.763290 0.022 Uiso 1 1 calc R U . . .
C1_4 C 0.64556(10) 0.69150(17) 0.73004(6) 0.0140(4) Uani 1 1 d . . . . .
C2_4 C 0.67295(11) 0.75790(18) 0.76953(7) 0.0176(4) Uani 1 1 d . . . . .
H2_4 H 0.637458 0.802519 0.787946 0.021 Uiso 1 1 calc R U . . .
C3_4 C 0.75167(11) 0.75934(19) 0.78214(7) 0.0215(4) Uani 1 1 d . . . . .
H3_4 H 0.769974 0.806280 0.808694 0.026 Uiso 1 1 calc R U . . .
C4_4 C 0.80334(11) 0.6926(2) 0.75614(8) 0.0237(5) Uani 1 1 d . . . . .
H4_4 H 0.857156 0.693230 0.764895 0.028 Uiso 1 1 calc R U . . .
C5_4 C 0.77672(12) 0.62483(19) 0.71729(8) 0.0237(4) Uani 1 1 d . . . . .
H5_4 H 0.812233 0.578064 0.699649 0.028 Uiso 1 1 calc R U . . .
C6_4 C 0.69843(11) 0.62502(18) 0.70409(7) 0.0187(4) Uani 1 1 d . . . . .
H6_4 H 0.680661 0.579383 0.677080 0.022 Uiso 1 1 calc R U . . .
C1_5 C 0.59660(10) 0.81402(17) 0.64308(7) 0.0149(4) Uani 1 1 d . . . . .
C2_5 C 0.64281(11) 0.91019(18) 0.66126(7) 0.0189(4) Uani 1 1 d . . . . .
H2_5 H 0.636565 0.936928 0.692890 0.023 Uiso 1 1 calc R U . . .
C3_5 C 0.69760(12) 0.96743(19) 0.63412(8) 0.0230(4) Uani 1 1 d . . . . .
H3_5 H 0.728729 1.032346 0.647230 0.028 Uiso 1 1 calc R U . . .
C4_5 C 0.70697(12) 0.9299(2) 0.58778(8) 0.0273(5) Uani 1 1 d . . . . .
H4_5 H 0.744726 0.968475 0.569113 0.033 Uiso 1 1 calc R U . . .
C5_5 C 0.66088(12) 0.8356(2) 0.56890(7) 0.0268(5) Uani 1 1 d . . . . .
H5_5 H 0.666567 0.810230 0.537054 0.032 Uiso 1 1 calc R U . . .
C6_5 C 0.60640(11) 0.77817(19) 0.59644(7) 0.0211(4) Uani 1 1 d . . . . .
H6_5 H 0.575318 0.713361 0.583214 0.025 Uiso 1 1 calc R U . . .
C1_6 C 0.42681(11) 0.80565(18) 0.61070(7) 0.0179(4) Uani 1 1 d . . . . .
C2_6 C 0.43447(12) 0.93127(19) 0.60078(8) 0.0259(5) Uani 1 1 d . . . . .
H2_6 H 0.460924 0.983550 0.623074 0.031 Uiso 1 1 calc R U . . .
C3_6 C 0.40397(13) 0.9809(2) 0.55879(9) 0.0328(6) Uani 1 1 d . . . . .
H3_6 H 0.409293 1.066751 0.552646 0.039 Uiso 1 1 calc R U . . .
C4_6 C 0.36590(14) 0.9058(2) 0.52588(9) 0.0339(6) Uani 1 1 d . . . . .
H4_6 H 0.345049 0.940187 0.497201 0.041 Uiso 1 1 calc R U . . .
C5_6 C 0.35802(13) 0.7807(2) 0.53454(8) 0.0283(5) Uani 1 1 d . . . . .
H5_6 H 0.332106 0.728784 0.511886 0.034 Uiso 1 1 calc R U . . .
C6_6 C 0.38845(12) 0.73183(19) 0.57676(7) 0.0212(4) Uani 1 1 d . . . . .
H6_6 H 0.382977 0.645891 0.582671 0.025 Uiso 1 1 calc R U . . .
C1_7 C 0.71935(17) 1.0341(3) 0.91558(10) 0.0495(7) Uani 1 1 d . . . . .
H1_7 H 0.736568 1.116180 0.921697 0.059 Uiso 1 1 calc R U . . .
C2_7 C 0.64290(16) 1.0117(3) 0.90020(10) 0.0458(7) Uani 1 1 d . . . . .
H2_7 H 0.607512 1.078379 0.895498 0.055 Uiso 1 1 calc R U . . .
C3_7 C 0.61928(14) 0.8925(3) 0.89192(9) 0.0400(6) Uani 1 1 d . . . . .
H3_7 H 0.567117 0.876623 0.881524 0.048 Uiso 1 1 calc R U . . .
C4_7 C 0.67001(14) 0.7960(3) 0.89846(8) 0.0373(6) Uani 1 1 d . . . . .
H4_7 H 0.652923 0.713799 0.892399 0.045 Uiso 1 1 calc R U . . .
C5_7 C 0.74528(15) 0.8174(3) 0.91371(9) 0.0398(6) Uani 1 1 d . . . . .
H5_7 H 0.780116 0.750142 0.918587 0.048 Uiso 1 1 calc R U . . .
C6_7 C 0.77019(15) 0.9356(3) 0.92191(9) 0.0463(7) Uani 1 1 d . . . . .
H6_7 H 0.822633 0.950383 0.931992 0.056 Uiso 1 1 calc R U . . .
C1_8 C 0.50501(14) 0.5795(2) 0.42710(9) 0.0362(6) Uani 1 1 d . . . . .
H1_8 H 0.525553 0.515150 0.446703 0.043 Uiso 1 1 calc R U . . .
C2_8 C 0.49653(15) 0.5620(2) 0.37924(10) 0.0388(6) Uani 1 1 d . . . . .
H2_8 H 0.512000 0.486044 0.365612 0.047 Uiso 1 1 calc R U . . .
C3_8 C 0.46550(15) 0.6547(2) 0.35078(9) 0.0407(6) Uani 1 1 d . . . . .
H3_8 H 0.459015 0.642280 0.317598 0.049 Uiso 1 1 calc R U . . .
C4_8 C 0.44398(15) 0.7651(2) 0.37057(9) 0.0374(6) Uani 1 1 d . . . . .
H4_8 H 0.422668 0.828973 0.350985 0.045 Uiso 1 1 calc R U . . .
C5_8 C 0.45319(13) 0.7835(2) 0.41858(9) 0.0328(5) Uani 1 1 d . . . . .
H5_8 H 0.438506 0.859927 0.432110 0.039 Uiso 1 1 calc R U . . .
C6_8 C 0.48375(13) 0.6907(2) 0.44701(9) 0.0340(5) Uani 1 1 d . . . . .
H6_8 H 0.490217 0.703043 0.480196 0.041 Uiso 1 1 calc R U . . .
C1_9 C 0.09096(10) 0.56028(17) 0.66346(6) 0.0141(4) Uani 1 1 d . . . . .
H1_9 H 0.044137 0.534219 0.643935 0.017 Uiso 1 1 calc R U . . .
C2_9 C 0.07412(11) 0.68600(17) 0.68599(7) 0.0167(4) Uani 1 1 d . . . . .
H2A_9 H 0.120972 0.714870 0.704161 0.020 Uiso 1 1 calc R U . . .
H2AB_9 H 0.061923 0.747197 0.660752 0.020 Uiso 1 1 calc R U . . .
C3_9 C 0.00594(12) 0.67772(18) 0.71894(7) 0.0214(4) Uani 1 1 d . . . . .
H3A_9 H -0.002179 0.759202 0.733891 0.026 Uiso 1 1 calc R U . . .
H3AB_9 H -0.041967 0.656131 0.700259 0.026 Uiso 1 1 calc R U . . .
C4_9 C 0.02104(12) 0.58057(18) 0.75732(7) 0.0216(4) Uani 1 1 d . . . . .
H4A_9 H 0.065297 0.607059 0.778316 0.026 Uiso 1 1 calc R U . . .
H4AB_9 H -0.025317 0.572980 0.776755 0.026 Uiso 1 1 calc R U . . .
C5_9 C 0.03924(12) 0.45559(18) 0.73561(7) 0.0219(4) Uani 1 1 d . . . . .
H5A_9 H -0.007530 0.424483 0.717945 0.026 Uiso 1 1 calc R U . . .
H5AB_9 H 0.052499 0.395938 0.761220 0.026 Uiso 1 1 calc R U . . .
C6_9 C 0.10672(11) 0.46334(17) 0.70214(7) 0.0171(4) Uani 1 1 d . . . . .
H6A_9 H 0.114510 0.381621 0.687307 0.020 Uiso 1 1 calc R U . . .
H6AB_9 H 0.154962 0.485119 0.720444 0.020 Uiso 1 1 calc R U . . .
C1_10 C 0.13885(11) 0.65720(17) 0.57074(6) 0.0160(4) Uani 1 1 d . . . . .
H1_10 H 0.166436 0.620268 0.543654 0.019 Uiso 1 1 calc R U . . .
C2_10 C 0.16164(12) 0.79488(17) 0.57251(7) 0.0185(4) Uani 1 1 d . . . . .
H2A_10 H 0.133701 0.836681 0.597947 0.022 Uiso 1 1 calc R U . . .
H2AB_10 H 0.218115 0.802575 0.579833 0.022 Uiso 1 1 calc R U . . .
C3_10 C 0.14145(13) 0.85704(19) 0.52523(7) 0.0243(4) Uani 1 1 d . . . . .
H3A_10 H 0.154751 0.945949 0.527319 0.029 Uiso 1 1 calc R U . . .
H3AB_10 H 0.172717 0.819596 0.500310 0.029 Uiso 1 1 calc R U . . .
C4_10 C 0.05532(13) 0.8431(2) 0.51172(8) 0.0273(5) Uani 1 1 d . . . . .
H4A_10 H 0.024290 0.889361 0.534553 0.033 Uiso 1 1 calc R U . . .
H4AB_10 H 0.044769 0.879078 0.479928 0.033 Uiso 1 1 calc R U . . .
C5_10 C 0.03050(13) 0.7078(2) 0.51141(8) 0.0272(5) Uani 1 1 d . . . . .
H5A_10 H -0.026357 0.702587 0.505107 0.033 Uiso 1 1 calc R U . . .
H5AB_10 H 0.056293 0.663911 0.485620 0.033 Uiso 1 1 calc R U . . .
C6_10 C 0.05153(11) 0.64521(19) 0.55845(7) 0.0206(4) Uani 1 1 d . . . . .
H6A_10 H 0.037237 0.556666 0.556562 0.025 Uiso 1 1 calc R U . . .
H6AB_10 H 0.021630 0.683592 0.583804 0.025 Uiso 1 1 calc R U . . .
C1_11 C 0.19562(10) 0.41369(17) 0.60554(7) 0.0148(4) Uani 1 1 d . . . . .
H1_11 H 0.208284 0.365803 0.635092 0.018 Uiso 1 1 calc R U . . .
C2_11 C 0.12926(11) 0.34449(17) 0.57971(7) 0.0178(4) Uani 1 1 d . . . . .
H2A_11 H 0.115020 0.387703 0.549749 0.021 Uiso 1 1 calc R U . . .
H2AB_11 H 0.083140 0.343952 0.599540 0.021 Uiso 1 1 calc R U . . .
C3_11 C 0.15302(12) 0.21133(18) 0.56894(7) 0.0209(4) Uani 1 1 d . . . . .
H3A_11 H 0.162805 0.166042 0.599011 0.025 Uiso 1 1 calc R U . . .
H3AB_11 H 0.110034 0.169332 0.551095 0.025 Uiso 1 1 calc R U . . .
C4_11 C 0.22598(12) 0.20835(19) 0.54009(8) 0.0244(5) Uani 1 1 d . . . . .
H4A_11 H 0.241823 0.121462 0.535196 0.029 Uiso 1 1 calc R U . . .
H4AB_11 H 0.214504 0.245769 0.508640 0.029 Uiso 1 1 calc R U . . .
C5_11 C 0.29218(12) 0.27832(19) 0.56495(8) 0.0242(5) Uani 1 1 d . . . . .
H5A_11 H 0.337524 0.279312 0.544481 0.029 Uiso 1 1 calc R U . . .
H5AB_11 H 0.307717 0.234935 0.594658 0.029 Uiso 1 1 calc R U . . .
C6_11 C 0.26924(11) 0.41100(18) 0.57637(7) 0.0210(4) Uani 1 1 d . . . . .
H6A_11 H 0.259660 0.457472 0.546552 0.025 Uiso 1 1 calc R U . . .
H6AB_11 H 0.312451 0.451832 0.594434 0.025 Uiso 1 1 calc R U . . .

loop_
_atom_site_aniso_label
_atom_site_aniso_U_11
_atom_site_aniso_U_22
_atom_site_aniso_U_33
_atom_site_aniso_U_23
_atom_site_aniso_U_13
_atom_site_aniso_U_12
N1_1 0.0117(8) 0.0135(7) 0.0137(8) -0.0014(6) 0.0003(6) -0.0012(6)
Ag1_1 0.01070(7) 0.01604(7) 0.01454(7) -0.00139(6) -0.00098(5) -0.00089(6)
P1_1 0.0111(2) 0.0143(2) 0.0132(2) -0.00157(18) -0.00048(18) 0.00001(18)
B1_1 0.0116(9) 0.0084(9) 0.0124(9) -0.0013(8) 0.0002(7) 0.0004(7)
C2_1 0.0116(9) 0.0139(8) 0.0142(9) -0.0054(7) 0.0004(7) 0.0009(7)
C3_1 0.0139(9) 0.0155(9) 0.0131(9) -0.0021(7) 0.0013(7) 0.0004(7)
C4_1 0.0185(10) 0.0149(9) 0.0172(10) -0.0018(8) 0.0021(8) 0.0001(8)
C1_1 0.0160(9) 0.0138(9) 0.0130(9) -0.0028(7) 0.0023(7) 0.0004(7)
C1_2 0.0203(10) 0.0175(9) 0.0118(9) -0.0007(7) -0.0050(7) -0.0032(8)
C2_2 0.0245(11) 0.0169(9) 0.0132(9) -0.0005(7) -0.0028(8) -0.0032(8)
C3_2 0.0249(11) 0.0280(11) 0.0177(10) -0.0056(9) -0.0004(8) -0.0034(9)
C4_2 0.0290(12) 0.0368(12) 0.0179(10) 0.0020(9) 0.0006(9) -0.0149(10)
C5_2 0.0341(13) 0.0249(11) 0.0238(11) 0.0094(9) -0.0086(9) -0.0132(10)
C6_2 0.0275(11) 0.0180(10) 0.0250(11) 0.0027(8) -0.0085(9) -0.0027(9)
C1_3 0.0136(9) 0.0177(9) 0.0148(9) 0.0000(7) -0.0012(7) -0.0069(7)
C2_3 0.0153(10) 0.0312(11) 0.0169(10) -0.0009(8) 0.0010(8) -0.0004(8)
C3_3 0.0227(11) 0.0504(14) 0.0140(10) -0.0007(10) 0.0027(8) 0.0001(10)
C4_3 0.0234(11) 0.0418(13) 0.0175(10) 0.0103(10) -0.0044(8) -0.0040(10)
C5_3 0.0194(10) 0.0215(10) 0.0267(11) 0.0063(9) -0.0037(8) -0.0044(8)
C6_3 0.0200(10) 0.0175(9) 0.0185(10) -0.0001(8) 0.0013(8) -0.0043(8)
C1_4 0.0120(9) 0.0147(9) 0.0152(9) 0.0048(7) 0.0018(7) -0.0002(7)
C2_4 0.0141(9) 0.0219(10) 0.0169(9) -0.0001(8) 0.0015(7) -0.0003(8)
C3_4 0.0171(10) 0.0280(11) 0.0192(10) 0.0009(9) -0.0036(8) -0.0040(8)
C4_4 0.0092(9) 0.0319(11) 0.0299(11) 0.0071(9) -0.0018(8) -0.0006(8)
C5_4 0.0149(10) 0.0281(11) 0.0285(11) 0.0026(9) 0.0060(8) 0.0051(8)
C6_4 0.0185(10) 0.0196(10) 0.0182(10) 0.0005(8) 0.0017(8) -0.0005(8)
C1_5 0.0120(9) 0.0174(9) 0.0151(9) 0.0039(7) 0.0013(7) 0.0044(7)
C2_5 0.0190(10) 0.0178(10) 0.0199(10) 0.0020(8) 0.0016(8) 0.0030(8)
C3_5 0.0162(10) 0.0218(10) 0.0310(12) 0.0080(9) -0.0007(8) -0.0022(8)
C4_5 0.0179(11) 0.0377(12) 0.0267(11) 0.0155(10) 0.0083(9) 0.0019(9)
C5_5 0.0222(11) 0.0400(13) 0.0188(10) 0.0065(10) 0.0081(8) 0.0054(10)
C6_5 0.0171(10) 0.0270(11) 0.0195(10) -0.0003(8) 0.0028(8) 0.0017(8)
C1_6 0.0150(10) 0.0190(9) 0.0203(10) 0.0008(8) 0.0084(8) 0.0031(8)
C2_6 0.0226(11) 0.0187(10) 0.0370(13) 0.0011(9) 0.0102(9) 0.0021(8)
C3_6 0.0307(13) 0.0244(11) 0.0444(14) 0.0133(11) 0.0140(11) 0.0095(10)
C4_6 0.0310(13) 0.0415(14) 0.0298(12) 0.0151(11) 0.0103(10) 0.0140(11)
C5_6 0.0269(12) 0.0387(13) 0.0197(11) 0.0006(10) 0.0058(9) 0.0043(10)
C6_6 0.0218(11) 0.0241(10) 0.0182(10) 0.0001(8) 0.0078(8) 0.0019(8)
C1_7 0.0532(18) 0.0505(17) 0.0455(16) -0.0041(14) 0.0118(14) -0.0132(14)
C2_7 0.0357(15) 0.0557(17) 0.0470(16) 0.0087(14) 0.0127(12) 0.0119(13)
C3_7 0.0220(12) 0.0668(18) 0.0316(13) 0.0080(13) 0.0041(10) -0.0008(12)
C4_7 0.0346(14) 0.0510(15) 0.0266(12) 0.0024(11) 0.0062(10) -0.0040(12)
C5_7 0.0322(14) 0.0564(17) 0.0309(13) 0.0058(12) 0.0034(10) 0.0077(12)
C6_7 0.0241(13) 0.080(2) 0.0346(14) 0.0040(14) -0.0017(11) -0.0047(14)
C1_8 0.0280(13) 0.0350(13) 0.0460(15) 0.0066(12) 0.0045(11) 0.0059(10)
C2_8 0.0383(14) 0.0241(12) 0.0542(17) -0.0113(12) 0.0053(12) 0.0045(10)
C3_8 0.0482(16) 0.0420(14) 0.0319(13) -0.0057(12) 0.0027(11) 0.0050(13)
C4_8 0.0403(15) 0.0302(12) 0.0422(15) 0.0067(11) 0.0101(11) 0.0089(11)
C5_8 0.0296(13) 0.0251(11) 0.0445(14) -0.0068(11) 0.0146(11) -0.0001(10)
C6_8 0.0216(12) 0.0479(15) 0.0328(13) -0.0060(11) 0.0041(10) -0.0008(10)
C1_9 0.0103(9) 0.0158(9) 0.0161(9) -0.0009(7) 0.0006(7) -0.0008(7)
C2_9 0.0160(9) 0.0148(9) 0.0195(10) 0.0000(8) 0.0037(8) 0.0014(7)
C3_9 0.0191(10) 0.0210(10) 0.0246(11) 0.0010(8) 0.0077(8) 0.0046(8)
C4_9 0.0182(10) 0.0246(10) 0.0224(10) 0.0030(9) 0.0081(8) 0.0017(8)
C5_9 0.0217(11) 0.0204(10) 0.0240(11) 0.0059(8) 0.0038(8) -0.0018(8)
C6_9 0.0184(10) 0.0151(9) 0.0178(10) 0.0000(8) 0.0017(8) 0.0011(8)
C1_10 0.0162(9) 0.0176(9) 0.0140(9) -0.0015(8) -0.0008(7) -0.0003(8)
C2_10 0.0193(10) 0.0172(9) 0.0191(10) -0.0003(8) -0.0003(8) -0.0019(8)
C3_10 0.0327(12) 0.0203(10) 0.0199(10) 0.0040(8) 0.0005(9) 0.0000(9)
C4_10 0.0336(12) 0.0271(11) 0.0205(10) 0.0052(9) -0.0071(9) 0.0049(10)
C5_10 0.0279(12) 0.0312(12) 0.0215(11) 0.0009(9) -0.0108(9) -0.0002(9)
C6_10 0.0195(10) 0.0213(10) 0.0204(10) 0.0007(8) -0.0056(8) -0.0006(8)
C1_11 0.0136(9) 0.0139(9) 0.0170(9) -0.0024(7) 0.0015(7) 0.0010(7)
C2_11 0.0143(9) 0.0179(9) 0.0213(10) -0.0035(8) 0.0008(7) -0.0020(8)
C3_11 0.0200(10) 0.0169(10) 0.0260(11) -0.0052(8) 0.0033(8) -0.0021(8)
C4_11 0.0224(11) 0.0207(10) 0.0304(12) -0.0090(9) 0.0061(9) -0.0004(8)
C5_11 0.0180(10) 0.0212(10) 0.0338(12) -0.0084(9) 0.0065(9) 0.0009(8)
C6_11 0.0174(10) 0.0192(10) 0.0268(11) -0.0062(8) 0.0053(8) -0.0012(8)

loop_
_atom_type_symbol
_atom_type_description
_atom_type_scat_dispersion_real
_atom_type_scat_dispersion_imag
_atom_type_scat_source
C C 0.0033 0.0016 'International Tables Vol C Tables 4.2.6.8 and 6.1.1.4'
H H 0.0000 0.0000 'International Tables Vol C Tables 4.2.6.8 and 6.1.1.4'
B B 0.0013 0.0007 'International Tables Vol C Tables 4.2.6.8 and 6.1.1.4'
N N 0.0061 0.0033 'International Tables Vol C Tables 4.2.6.8 and 6.1.1.4'
P P 0.1023 0.0942 'International Tables Vol C Tables 4.2.6.8 and 6.1.1.4'
Ag Ag -0.8971 1.1015 'International Tables Vol C Tables 4.2.6.8 and 6.1.1.4'

loop_
_exptl_crystal_face_index_h
_exptl_crystal_face_index_k
_exptl_crystal_face_index_l
_exptl_crystal_face_perp_dist
0.00 -1.00 -3.00 0.1820
-2.00 -3.00 2.00 0.1920
-2.00 0.00 -3.00 0.0240
2.00 0.00 3.00 0.0400
-3.00 1.00 -2.00 0.0150
-1.00 0.00 0.00 0.0260
2.00 0.00 -1.00 0.1010
-1.00 2.00 0.00 0.0950
-2.00 1.00 2.00 0.0170
-1.00 -2.00 -3.00 0.1800

loop_
_geom_angle_atom_site_label_1
_geom_angle_atom_site_label_2
_geom_angle_atom_site_label_3
_geom_angle
_geom_angle_site_symmetry_1
_geom_angle_site_symmetry_3
_geom_angle_publ_flag
C4_1 N1_1 B1_1 120.78(16) . . ?
C4_1 N1_1 Ag1_1 122.67(12) . . ?
B1_1 N1_1 Ag1_1 115.35(12) . . ?
N1_1 Ag1_1 P1_1 168.60(4) . . ?
C1_9 P1_1 C1_11 105.98(8) . . ?
C1_9 P1_1 C1_10 107.03(9) . . ?
C1_11 P1_1 C1_10 106.44(9) . . ?
C1_9 P1_1 Ag1_1 115.67(6) . . ?
C1_11 P1_1 Ag1_1 107.22(6) . . ?
C1_10 P1_1 Ag1_1 113.85(6) . . ?
N1_1 B1_1 C1_1 119.98(17) . . ?
N1_1 B1_1 C1_2 115.49(16) . . ?
C1_1 B1_1 C1_2 124.42(17) . . ?
C1_1 C2_1 C3_1 121.24(17) . . ?
C1_1 C2_1 C1_4 120.32(16) . . ?
C3_1 C2_1 C1_4 118.43(16) . . ?
C2_1 C3_1 C4_1 118.75(17) . . ?
C2_1 C3_1 C1_5 120.44(16) . . ?
C4_1 C3_1 C1_5 120.81(16) . . ?
N1_1 C4_1 C3_1 121.01(17) . . ?
N1_1 C4_1 C1_6 116.24(16) . . ?
C3_1 C4_1 C1_6 122.75(17) . . ?
C2_1 C1_1 B1_1 118.05(17) . . ?
C2_1 C1_1 C1_3 120.60(16) . . ?
B1_1 C1_1 C1_3 121.35(16) . . ?
C6_2 C1_2 C2_2 117.03(19) . . ?
C6_2 C1_2 B1_1 123.82(18) . . ?
C2_2 C1_2 B1_1 119.15(17) . . ?
C3_2 C2_2 C1_2 121.81(19) . . ?
C3_2 C2_2 H2_2 119.1 . . ?
C1_2 C2_2 H2_2 119.1 . . ?
C4_2 C3_2 C2_2 119.8(2) . . ?
C4_2 C3_2 H3_2 120.1 . . ?
C2_2 C3_2 H3_2 120.1 . . ?
C5_2 C4_2 C3_2 119.4(2) . . ?
C5_2 C4_2 H4_2 120.3 . . ?
C3_2 C4_2 H4_2 120.3 . . ?
C4_2 C5_2 C6_2 120.6(2) . . ?
C4_2 C5_2 H5_2 119.7 . . ?
C6_2 C5_2 H5_2 119.7 . . ?
C5_2 C6_2 C1_2 121.3(2) . . ?
C5_2 C6_2 H6_2 119.4 . . ?
C1_2 C6_2 H6_2 119.4 . . ?
C2_3 C1_3 C6_3 117.49(18) . . ?
C2_3 C1_3 C1_1 120.77(17) . . ?
C6_3 C1_3 C1_1 121.70(17) . . ?
C3_3 C2_3 C1_3 121.1(2) . . ?
C3_3 C2_3 H2_3 119.4 . . ?
C1_3 C2_3 H2_3 119.4 . . ?
C4_3 C3_3 C2_3 120.5(2) . . ?
C4_3 C3_3 H3_3 119.8 . . ?
C2_3 C3_3 H3_3 119.8 . . ?
C5_3 C4_3 C3_3 119.52(19) . . ?
C5_3 C4_3 H4_3 120.2 . . ?
C3_3 C4_3 H4_3 120.2 . . ?
C4_3 C5_3 C6_3 119.9(2) . . ?
C4_3 C5_3 H5_3 120.1 . . ?
C6_3 C5_3 H5_3 120.1 . . ?
C5_3 C6_3 C1_3 121.51(19) . . ?
C5_3 C6_3 H6_3 119.2 . . ?
C1_3 C6_3 H6_3 119.2 . . ?
C6_4 C1_4 C2_4 118.73(17) . . ?
C6_4 C1_4 C2_1 120.82(17) . . ?
C2_4 C1_4 C2_1 120.44(16) . . ?
C3_4 C2_4 C1_4 120.53(18) . . ?
C3_4 C2_4 H2_4 119.7 . . ?
C1_4 C2_4 H2_4 119.7 . . ?
C4_4 C3_4 C2_4 120.04(19) . . ?
C4_4 C3_4 H3_4 120.0 . . ?
C2_4 C3_4 H3_4 120.0 . . ?
C3_4 C4_4 C5_4 119.98(19) . . ?
C3_4 C4_4 H4_4 120.0 . . ?
C5_4 C4_4 H4_4 120.0 . . ?
C4_4 C5_4 C6_4 120.13(19) . . ?
C4_4 C5_4 H5_4 119.9 . . ?
C6_4 C5_4 H5_4 119.9 . . ?
C5_4 C6_4 C1_4 120.57(19) . . ?
C5_4 C6_4 H6_4 119.7 . . ?
C1_4 C6_4 H6_4 119.7 . . ?
C6_5 C1_5 C2_5 117.94(18) . . ?
C6_5 C1_5 C3_1 120.89(18) . . ?
C2_5 C1_5 C3_1 121.17(17) . . ?
C3_5 C2_5 C1_5 121.33(19) . . ?
C3_5 C2_5 H2_5 119.3 . . ?
C1_5 C2_5 H2_5 119.3 . . ?
C2_5 C3_5 C4_5 119.9(2) . . ?
C2_5 C3_5 H3_5 120.0 . . ?
C4_5 C3_5 H3_5 120.0 . . ?
C5_5 C4_5 C3_5 119.56(19) . . ?
C5_5 C4_5 H4_5 120.2 . . ?
C3_5 C4_5 H4_5 120.2 . . ?
C4_5 C5_5 C6_5 120.1(2) . . ?
C4_5 C5_5 H5_5 119.9 . . ?
C6_5 C5_5 H5_5 119.9 . . ?
C5_5 C6_5 C1_5 121.1(2) . . ?
C5_5 C6_5 H6_5 119.5 . . ?
C1_5 C6_5 H6_5 119.5 . . ?
C6_6 C1_6 C2_6 117.73(19) . . ?
C6_6 C1_6 C4_1 120.41(17) . . ?
C2_6 C1_6 C4_1 121.84(19) . . ?
C3_6 C2_6 C1_6 120.9(2) . . ?
C3_6 C2_6 H2_6 119.6 . . ?
C1_6 C2_6 H2_6 119.6 . . ?
C4_6 C3_6 C2_6 120.2(2) . . ?
C4_6 C3_6 H3_6 119.9 . . ?
C2_6 C3_6 H3_6 119.9 . . ?
C3_6 C4_6 C5_6 120.2(2) . . ?
C3_6 C4_6 H4_6 119.9 . . ?
C5_6 C4_6 H4_6 119.9 . . ?
C4_6 C5_6 C6_6 119.2(2) . . ?
C4_6 C5_6 H5_6 120.4 . . ?
C6_6 C5_6 H5_6 120.4 . . ?
C5_6 C6_6 C1_6 121.7(2) . . ?
C5_6 C6_6 H6_6 119.1 . . ?
C1_6 C6_6 H6_6 119.1 . . ?
C6_7 C1_7 C2_7 119.5(3) . . ?
C6_7 C1_7 H1_7 120.3 . . ?
C2_7 C1_7 H1_7 120.3 . . ?
C3_7 C2_7 C1_7 119.2(3) . . ?
C3_7 C2_7 H2_7 120.4 . . ?
C1_7 C2_7 H2_7 120.4 . . ?
C4_7 C3_7 C2_7 120.8(2) . . ?
C4_7 C3_7 H3_7 119.6 . . ?
C2_7 C3_7 H3_7 119.6 . . ?
C3_7 C4_7 C5_7 120.3(3) . . ?
C3_7 C4_7 H4_7 119.9 . . ?
C5_7 C4_7 H4_7 119.9 . . ?
C6_7 C5_7 C4_7 120.0(3) . . ?
C6_7 C5_7 H5_7 120.0 . . ?
C4_7 C5_7 H5_7 120.0 . . ?
C5_7 C6_7 C1_7 120.3(3) . . ?
C5_7 C6_7 H6_7 119.8 . . ?
C1_7 C6_7 H6_7 119.8 . . ?
C2_8 C1_8 C6_8 120.2(2) . . ?
C2_8 C1_8 H1_8 119.9 . . ?
C6_8 C1_8 H1_8 119.9 . . ?
C1_8 C2_8 C3_8 120.0(2) . . ?
C1_8 C2_8 H2_8 120.0 . . ?
C3_8 C2_8 H2_8 120.0 . . ?
C4_8 C3_8 C2_8 119.9(2) . . ?
C4_8 C3_8 H3_8 120.1 . . ?
C2_8 C3_8 H3_8 120.1 . . ?
C5_8 C4_8 C3_8 120.3(2) . . ?
C5_8 C4_8 H4_8 119.9 . . ?
C3_8 C4_8 H4_8 119.9 . . ?
C4_8 C5_8 C6_8 119.9(2) . . ?
C4_8 C5_8 H5_8 120.1 . . ?
C6_8 C5_8 H5_8 120.1 . . ?
C5_8 C6_8 C1_8 119.8(2) . . ?
C5_8 C6_8 H6_8 120.1 . . ?
C1_8 C6_8 H6_8 120.1 . . ?
C6_9 C1_9 C2_9 109.97(15) . . ?
C6_9 C1_9 P1_1 110.98(13) . . ?
C2_9 C1_9 P1_1 110.21(12) . . ?
C6_9 C1_9 H1_9 108.5 . . ?
C2_9 C1_9 H1_9 108.5 . . ?
P1_1 C1_9 H1_9 108.5 . . ?
C3_9 C2_9 C1_9 111.27(15) . . ?
C3_9 C2_9 H2A_9 109.4 . . ?
C1_9 C2_9 H2A_9 109.4 . . ?
C3_9 C2_9 H2AB_9 109.4 . . ?
C1_9 C2_9 H2AB_9 109.4 . . ?
H2A_9 C2_9 H2AB_9 108.0 . . ?
C4_9 C3_9 C2_9 111.10(16) . . ?
C4_9 C3_9 H3A_9 109.4 . . ?
C2_9 C3_9 H3A_9 109.4 . . ?
C4_9 C3_9 H3AB_9 109.4 . . ?
C2_9 C3_9 H3AB_9 109.4 . . ?
H3A_9 C3_9 H3AB_9 108.0 . . ?
C5_9 C4_9 C3_9 110.91(17) . . ?
C5_9 C4_9 H4A_9 109.5 . . ?
C3_9 C4_9 H4A_9 109.5 . . ?
C5_9 C4_9 H4AB_9 109.5 . . ?
C3_9 C4_9 H4AB_9 109.5 . . ?
H4A_9 C4_9 H4AB_9 108.0 . . ?
C4_9 C5_9 C6_9 111.96(16) . . ?
C4_9 C5_9 H5A_9 109.2 . . ?
C6_9 C5_9 H5A_9 109.2 . . ?
C4_9 C5_9 H5AB_9 109.2 . . ?
C6_9 C5_9 H5AB_9 109.2 . . ?
H5A_9 C5_9 H5AB_9 107.9 . . ?
C5_9 C6_9 C1_9 111.20(16) . . ?
C5_9 C6_9 H6A_9 109.4 . . ?
C1_9 C6_9 H6A_9 109.4 . . ?
C5_9 C6_9 H6AB_9 109.4 . . ?
C1_9 C6_9 H6AB_9 109.4 . . ?
H6A_9 C6_9 H6AB_9 108.0 . . ?
C6_10 C1_10 C2_10 109.57(16) . . ?
C6_10 C1_10 P1_1 115.35(13) . . ?
C2_10 C1_10 P1_1 111.98(13) . . ?
C6_10 C1_10 H1_10 106.5 . . ?
C2_10 C1_10 H1_10 106.5 . . ?
P1_1 C1_10 H1_10 106.5 . . ?
C3_10 C2_10 C1_10 110.41(16) . . ?
C3_10 C2_10 H2A_10 109.6 . . ?
C1_10 C2_10 H2A_10 109.6 . . ?
C3_10 C2_10 H2AB_10 109.6 . . ?
C1_10 C2_10 H2AB_10 109.6 . . ?
H2A_10 C2_10 H2AB_10 108.1 . . ?
C4_10 C3_10 C2_10 111.25(17) . . ?
C4_10 C3_10 H3A_10 109.4 . . ?
C2_10 C3_10 H3A_10 109.4 . . ?
C4_10 C3_10 H3AB_10 109.4 . . ?
C2_10 C3_10 H3AB_10 109.4 . . ?
H3A_10 C3_10 H3AB_10 108.0 . . ?
C5_10 C4_10 C3_10 111.50(18) . . ?
C5_10 C4_10 H4A_10 109.3 . . ?
C3_10 C4_10 H4A_10 109.3 . . ?
C5_10 C4_10 H4AB_10 109.3 . . ?
C3_10 C4_10 H4AB_10 109.3 . . ?
H4A_10 C4_10 H4AB_10 108.0 . . ?
C6_10 C5_10 C4_10 111.39(17) . . ?
C6_10 C5_10 H5A_10 109.3 . . ?
C4_10 C5_10 H5A_10 109.3 . . ?
C6_10 C5_10 H5AB_10 109.3 . . ?
C4_10 C5_10 H5AB_10 109.3 . . ?
H5A_10 C5_10 H5AB_10 108.0 . . ?
C5_10 C6_10 C1_10 110.93(17) . . ?
C5_10 C6_10 H6A_10 109.5 . . ?
C1_10 C6_10 H6A_10 109.5 . . ?
C5_10 C6_10 H6AB_10 109.5 . . ?
C1_10 C6_10 H6AB_10 109.5 . . ?
H6A_10 C6_10 H6AB_10 108.0 . . ?
C2_11 C1_11 C6_11 110.53(15) . . ?
C2_11 C1_11 P1_1 116.06(13) . . ?
C6_11 C1_11 P1_1 110.75(13) . . ?
C2_11 C1_11 H1_11 106.3 . . ?
C6_11 C1_11 H1_11 106.3 . . ?
P1_1 C1_11 H1_11 106.3 . . ?
C1_11 C2_11 C3_11 110.81(16) . . ?
C1_11 C2_11 H2A_11 109.5 . . ?
C3_11 C2_11 H2A_11 109.5 . . ?
C1_11 C2_11 H2AB_11 109.5 . . ?
C3_11 C2_11 H2AB_11 109.5 . . ?
H2A_11 C2_11 H2AB_11 108.1 . . ?
C4_11 C3_11 C2_11 110.99(16) . . ?
C4_11 C3_11 H3A_11 109.4 . . ?
C2_11 C3_11 H3A_11 109.4 . . ?
C4_11 C3_11 H3AB_11 109.4 . . ?
C2_11 C3_11 H3AB_11 109.4 . . ?
H3A_11 C3_11 H3AB_11 108.0 . . ?
C5_11 C4_11 C3_11 111.17(17) . . ?
C5_11 C4_11 H4A_11 109.4 . . ?
C3_11 C4_11 H4A_11 109.4 . . ?
C5_11 C4_11 H4AB_11 109.4 . . ?
C3_11 C4_11 H4AB_11 109.4 . . ?
H4A_11 C4_11 H4AB_11 108.0 . . ?
C4_11 C5_11 C6_11 111.78(17) . . ?
C4_11 C5_11 H5A_11 109.3 . . ?
C6_11 C5_11 H5A_11 109.3 . . ?
C4_11 C5_11 H5AB_11 109.3 . . ?
C6_11 C5_11 H5AB_11 109.3 . . ?
H5A_11 C5_11 H5AB_11 107.9 . . ?
C5_11 C6_11 C1_11 110.87(16) . . ?
C5_11 C6_11 H6A_11 109.5 . . ?
C1_11 C6_11 H6A_11 109.5 . . ?
C5_11 C6_11 H6AB_11 109.5 . . ?
C1_11 C6_11 H6AB_11 109.5 . . ?
H6A_11 C6_11 H6AB_11 108.1 . . ?

loop_
_geom_bond_atom_site_label_1
_geom_bond_atom_site_label_2
_geom_bond_distance
_geom_bond_site_symmetry_2
_geom_bond_publ_flag
N1_1 C4_1 1.383(2) . ?
N1_1 B1_1 1.397(2) . ?
N1_1 Ag1_1 2.1175(16) . ?
Ag1_1 P1_1 2.3387(7) . ?
P1_1 C1_9 1.8408(19) . ?
P1_1 C1_11 1.8478(19) . ?
P1_1 C1_10 1.8537(19) . ?
B1_1 C1_1 1.473(3) . ?
B1_1 C1_2 1.558(3) . ?
C2_1 C1_1 1.409(3) . ?
C2_1 C3_1 1.419(3) . ?
C2_1 C1_4 1.498(3) . ?
C3_1 C4_1 1.439(3) . ?
C3_1 C1_5 1.494(3) . ?
C4_1 C1_6 1.529(3) . ?
C1_1 C1_3 1.494(3) . ?
C1_2 C6_2 1.396(3) . ?
C1_2 C2_2 1.403(3) . ?
C2_2 C3_2 1.387(3) . ?
C2_2 H2_2 0.9500 . ?
C3_2 C4_2 1.387(3) . ?
C3_2 H3_2 0.9500 . ?
C4_2 C5_2 1.382(3) . ?
C4_2 H4_2 0.9500 . ?
C5_2 C6_2 1.387(3) . ?
C5_2 H5_2 0.9500 . ?
C6_2 H6_2 0.9500 . ?
C1_3 C2_3 1.391(3) . ?
C1_3 C6_3 1.396(3) . ?
C2_3 C3_3 1.389(3) . ?
C2_3 H2_3 0.9500 . ?
C3_3 C4_3 1.382(3) . ?
C3_3 H3_3 0.9500 . ?
C4_3 C5_3 1.380(3) . ?
C4_3 H4_3 0.9500 . ?
C5_3 C6_3 1.392(3) . ?
C5_3 H5_3 0.9500 . ?
C6_3 H6_3 0.9500 . ?
C1_4 C6_4 1.392(3) . ?
C1_4 C2_4 1.394(3) . ?
C2_4 C3_4 1.388(3) . ?
C2_4 H2_4 0.9500 . ?
C3_4 C4_4 1.380(3) . ?
C3_4 H3_4 0.9500 . ?
C4_4 C5_4 1.384(3) . ?
C4_4 H4_4 0.9500 . ?
C5_4 C6_4 1.385(3) . ?
C5_4 H5_4 0.9500 . ?
C6_4 H6_4 0.9500 . ?
C1_5 C6_5 1.391(3) . ?
C1_5 C2_5 1.396(3) . ?
C2_5 C3_5 1.385(3) . ?
C2_5 H2_5 0.9500 . ?
C3_5 C4_5 1.387(3) . ?
C3_5 H3_5 0.9500 . ?
C4_5 C5_5 1.386(3) . ?
C4_5 H4_5 0.9500 . ?
C5_5 C6_5 1.389(3) . ?
C5_5 H5_5 0.9500 . ?
C6_5 H6_5 0.9500 . ?
C1_6 C6_6 1.395(3) . ?
C1_6 C2_6 1.395(3) . ?
C2_6 C3_6 1.388(3) . ?
C2_6 H2_6 0.9500 . ?
C3_6 C4_6 1.382(4) . ?
C3_6 H3_6 0.9500 . ?
C4_6 C5_6 1.383(3) . ?
C4_6 H4_6 0.9500 . ?
C5_6 C6_6 1.390(3) . ?
C5_6 H5_6 0.9500 . ?
C6_6 H6_6 0.9500 . ?
C1_7 C6_7 1.386(4) . ?
C1_7 C2_7 1.391(4) . ?
C1_7 H1_7 0.9500 . ?
C2_7 C3_7 1.370(4) . ?
C2_7 H2_7 0.9500 . ?
C3_7 C4_7 1.369(4) . ?
C3_7 H3_7 0.9500 . ?
C4_7 C5_7 1.370(4) . ?
C4_7 H4_7 0.9500 . ?
C5_7 C6_7 1.365(4) . ?
C5_7 H5_7 0.9500 . ?
C6_7 H6_7 0.9500 . ?
C1_8 C2_8 1.369(4) . ?
C1_8 C6_8 1.383(3) . ?
C1_8 H1_8 0.9500 . ?
C2_8 C3_8 1.380(4) . ?
C2_8 H2_8 0.9500 . ?
C3_8 C4_8 1.377(3) . ?
C3_8 H3_8 0.9500 . ?
C4_8 C5_8 1.375(4) . ?
C4_8 H4_8 0.9500 . ?
C5_8 C6_8 1.378(3) . ?
C5_8 H5_8 0.9500 . ?
C6_8 H6_8 0.9500 . ?
C1_9 C6_9 1.532(3) . ?
C1_9 C2_9 1.534(2) . ?
C1_9 H1_9 1.0000 . ?
C2_9 C3_9 1.530(3) . ?
C2_9 H2A_9 0.9900 . ?
C2_9 H2AB_9 0.9900 . ?
C3_9 C4_9 1.526(3) . ?
C3_9 H3A_9 0.9900 . ?
C3_9 H3AB_9 0.9900 . ?
C4_9 C5_9 1.523(3) . ?
C4_9 H4A_9 0.9900 . ?
C4_9 H4AB_9 0.9900 . ?
C5_9 C6_9 1.529(3) . ?
C5_9 H5A_9 0.9900 . ?
C5_9 H5AB_9 0.9900 . ?
C6_9 H6A_9 0.9900 . ?
C6_9 H6AB_9 0.9900 . ?
C1_10 C6_10 1.536(3) . ?
C1_10 C2_10 1.541(3) . ?
C1_10 H1_10 1.0000 . ?
C2_10 C3_10 1.525(3) . ?
C2_10 H2A_10 0.9900 . ?
C2_10 H2AB_10 0.9900 . ?
C3_10 C4_10 1.525(3) . ?
C3_10 H3A_10 0.9900 . ?
C3_10 H3AB_10 0.9900 . ?
C4_10 C5_10 1.524(3) . ?
C4_10 H4A_10 0.9900 . ?
C4_10 H4AB_10 0.9900 . ?
C5_10 C6_10 1.524(3) . ?
C5_10 H5A_10 0.9900 . ?
C5_10 H5AB_10 0.9900 . ?
C6_10 H6A_10 0.9900 . ?
C6_10 H6AB_10 0.9900 . ?
C1_11 C2_11 1.528(3) . ?
C1_11 C6_11 1.540(3) . ?
C1_11 H1_11 1.0000 . ?
C2_11 C3_11 1.531(3) . ?
C2_11 H2A_11 0.9900 . ?
C2_11 H2AB_11 0.9900 . ?
C3_11 C4_11 1.525(3) . ?
C3_11 H3A_11 0.9900 . ?
C3_11 H3AB_11 0.9900 . ?
C4_11 C5_11 1.518(3) . ?
C4_11 H4A_11 0.9900 . ?
C4_11 H4AB_11 0.9900 . ?
C5_11 C6_11 1.527(3) . ?
C5_11 H5A_11 0.9900 . ?
C5_11 H5AB_11 0.9900 . ?
C6_11 H6A_11 0.9900 . ?
C6_11 H6AB_11 0.9900 . ?

loop_
_geom_torsion_atom_site_label_1
_geom_torsion_atom_site_label_2
_geom_torsion_atom_site_label_3
_geom_torsion_atom_site_label_4
_geom_torsion
_geom_torsion_site_symmetry_1
_geom_torsion_site_symmetry_2
_geom_torsion_site_symmetry_3
_geom_torsion_site_symmetry_4
_geom_torsion_publ_flag
C4_1 N1_1 B1_1 C1_1 -4.1(3) . . . . ?
Ag1_1 N1_1 B1_1 C1_1 163.70(13) . . . . ?
C4_1 N1_1 B1_1 C1_2 172.35(16) . . . . ?
Ag1_1 N1_1 B1_1 C1_2 -19.8(2) . . . . ?
C1_1 C2_1 C3_1 C4_1 -3.5(3) . . . . ?
C1_4 C2_1 C3_1 C4_1 177.55(16) . . . . ?
C1_1 C2_1 C3_1 C1_5 177.26(17) . . . . ?
C1_4 C2_1 C3_1 C1_5 -1.7(3) . . . . ?
B1_1 N1_1 C4_1 C3_1 0.9(3) . . . . ?
Ag1_1 N1_1 C4_1 C3_1 -166.02(13) . . . . ?
B1_1 N1_1 C4_1 C1_6 -178.94(16) . . . . ?
Ag1_1 N1_1 C4_1 C1_6 14.2(2) . . . . ?
C2_1 C3_1 C4_1 N1_1 3.0(3) . . . . ?
C1_5 C3_1 C4_1 N1_1 -177.83(16) . . . . ?
C2_1 C3_1 C4_1 C1_6 -177.23(17) . . . . ?
C1_5 C3_1 C4_1 C1_6 2.0(3) . . . . ?
C3_1 C2_1 C1_1 B1_1 0.4(3) . . . . ?
C1_4 C2_1 C1_1 B1_1 179.29(16) . . . . ?
C3_1 C2_1 C1_1 C1_3 -179.64(16) . . . . ?
C1_4 C2_1 C1_1 C1_3 -0.7(3) . . . . ?
N1_1 B1_1 C1_1 C2_1 3.5(3) . . . . ?
C1_2 B1_1 C1_1 C2_1 -172.66(17) . . . . ?
N1_1 B1_1 C1_1 C1_3 -176.50(16) . . . . ?
C1_2 B1_1 C1_1 C1_3 7.4(3) . . . . ?
N1_1 B1_1 C1_2 C6_2 129.77(19) . . . . ?
C1_1 B1_1 C1_2 C6_2 -53.9(3) . . . . ?
N1_1 B1_1 C1_2 C2_2 -51.0(2) . . . . ?
C1_1 B1_1 C1_2 C2_2 125.3(2) . . . . ?
C6_2 C1_2 C2_2 C3_2 1.9(3) . . . . ?
B1_1 C1_2 C2_2 C3_2 -177.38(18) . . . . ?
C1_2 C2_2 C3_2 C4_2 -1.7(3) . . . . ?
C2_2 C3_2 C4_2 C5_2 0.2(3) . . . . ?
C3_2 C4_2 C5_2 C6_2 1.0(3) . . . . ?
C4_2 C5_2 C6_2 C1_2 -0.7(3) . . . . ?
C2_2 C1_2 C6_2 C5_2 -0.7(3) . . . . ?
B1_1 C1_2 C6_2 C5_2 178.56(19) . . . . ?
C2_1 C1_1 C1_3 C2_3 126.4(2) . . . . ?
B1_1 C1_1 C1_3 C2_3 -53.6(3) . . . . ?
C2_1 C1_1 C1_3 C6_3 -56.0(2) . . . . ?
B1_1 C1_1 C1_3 C6_3 124.0(2) . . . . ?
C6_3 C1_3 C2_3 C3_3 -1.0(3) . . . . ?
C1_1 C1_3 C2_3 C3_3 176.76(19) . . . . ?
C1_3 C2_3 C3_3 C4_3 1.1(3) . . . . ?
C2_3 C3_3 C4_3 C5_3 -0.4(3) . . . . ?
C3_3 C4_3 C5_3 C6_3 -0.4(3) . . . . ?
C4_3 C5_3 C6_3 C1_3 0.5(3) . . . . ?
C2_3 C1_3 C6_3 C5_3 0.1(3) . . . . ?
C1_1 C1_3 C6_3 C5_3 -177.55(18) . . . . ?
C1_1 C2_1 C1_4 C6_4 114.2(2) . . . . ?
C3_1 C2_1 C1_4 C6_4 -66.9(2) . . . . ?
C1_1 C2_1 C1_4 C2_4 -66.5(2) . . . . ?
C3_1 C2_1 C1_4 C2_4 112.4(2) . . . . ?
C6_4 C1_4 C2_4 C3_4 1.1(3) . . . . ?
C2_1 C1_4 C2_4 C3_4 -178.17(18) . . . . ?
C1_4 C2_4 C3_4 C4_4 -1.4(3) . . . . ?
C2_4 C3_4 C4_4 C5_4 0.4(3) . . . . ?
C3_4 C4_4 C5_4 C6_4 0.8(3) . . . . ?
C4_4 C5_4 C6_4 C1_4 -1.0(3) . . . . ?
C2_4 C1_4 C6_4 C5_4 0.1(3) . . . . ?
C2_1 C1_4 C6_4 C5_4 179.37(18) . . . . ?
C2_1 C3_1 C1_5 C6_5 121.7(2) . . . . ?
C4_1 C3_1 C1_5 C6_5 -57.5(3) . . . . ?
C2_1 C3_1 C1_5 C2_5 -59.0(2) . . . . ?
C4_1 C3_1 C1_5 C2_5 121.8(2) . . . . ?
C6_5 C1_5 C2_5 C3_5 -0.9(3) . . . . ?
C3_1 C1_5 C2_5 C3_5 179.75(18) . . . . ?
C1_5 C2_5 C3_5 C4_5 0.4(3) . . . . ?
C2_5 C3_5 C4_5 C5_5 0.4(3) . . . . ?
C3_5 C4_5 C5_5 C6_5 -0.8(3) . . . . ?
C4_5 C5_5 C6_5 C1_5 0.4(3) . . . . ?
C2_5 C1_5 C6_5 C5_5 0.5(3) . . . . ?
C3_1 C1_5 C6_5 C5_5 179.85(18) . . . . ?
N1_1 C4_1 C1_6 C6_6 -59.9(2) . . . . ?
C3_1 C4_1 C1_6 C6_6 120.3(2) . . . . ?
N1_1 C4_1 C1_6 C2_6 118.3(2) . . . . ?
C3_1 C4_1 C1_6 C2_6 -61.5(3) . . . . ?
C6_6 C1_6 C2_6 C3_6 0.8(3) . . . . ?
C4_1 C1_6 C2_6 C3_6 -177.48(18) . . . . ?
C1_6 C2_6 C3_6 C4_6 -0.5(3) . . . . ?
C2_6 C3_6 C4_6 C5_6 -0.1(3) . . . . ?
C3_6 C4_6 C5_6 C6_6 0.3(3) . . . . ?
C4_6 C5_6 C6_6 C1_6 0.0(3) . . . . ?
C2_6 C1_6 C6_6 C5_6 -0.5(3) . . . . ?
C4_1 C1_6 C6_6 C5_6 177.77(18) . . . . ?
C6_7 C1_7 C2_7 C3_7 0.4(4) . . . . ?
C1_7 C2_7 C3_7 C4_7 -0.2(4) . . . . ?
C2_7 C3_7 C4_7 C5_7 0.4(4) . . . . ?
C3_7 C4_7 C5_7 C6_7 -0.8(4) . . . . ?
C4_7 C5_7 C6_7 C1_7 1.0(4) . . . . ?
C2_7 C1_7 C6_7 C5_7 -0.8(4) . . . . ?
C6_8 C1_8 C2_8 C3_8 -1.1(4) . . . . ?
C1_8 C2_8 C3_8 C4_8 0.7(4) . . . . ?
C2_8 C3_8 C4_8 C5_8 -0.1(4) . . . . ?
C3_8 C4_8 C5_8 C6_8 -0.3(4) . . . . ?
C4_8 C5_8 C6_8 C1_8 0.0(4) . . . . ?
C2_8 C1_8 C6_8 C5_8 0.7(4) . . . . ?
C1_11 P1_1 C1_9 C6_9 51.25(15) . . . . ?
C1_10 P1_1 C1_9 C6_9 164.56(13) . . . . ?
Ag1_1 P1_1 C1_9 C6_9 -67.38(14) . . . . ?
C1_11 P1_1 C1_9 C2_9 173.33(13) . . . . ?
C1_10 P1_1 C1_9 C2_9 -73.37(15) . . . . ?
Ag1_1 P1_1 C1_9 C2_9 54.69(14) . . . . ?
C6_9 C1_9 C2_9 C3_9 -56.8(2) . . . . ?
P1_1 C1_9 C2_9 C3_9 -179.44(13) . . . . ?
C1_9 C2_9 C3_9 C4_9 56.8(2) . . . . ?
C2_9 C3_9 C4_9 C5_9 -55.2(2) . . . . ?
C3_9 C4_9 C5_9 C6_9 54.8(2) . . . . ?
C4_9 C5_9 C6_9 C1_9 -55.6(2) . . . . ?
C2_9 C1_9 C6_9 C5_9 55.8(2) . . . . ?
P1_1 C1_9 C6_9 C5_9 178.04(13) . . . . ?
C1_9 P1_1 C1_10 C6_10 -26.79(16) . . . . ?
C1_11 P1_1 C1_10 C6_10 86.20(15) . . . . ?
Ag1_1 P1_1 C1_10 C6_10 -155.90(12) . . . . ?
C1_9 P1_1 C1_10 C2_10 99.43(14) . . . . ?
C1_11 P1_1 C1_10 C2_10 -147.58(13) . . . . ?
Ag1_1 P1_1 C1_10 C2_10 -29.68(15) . . . . ?
C6_10 C1_10 C2_10 C3_10 -58.2(2) . . . . ?
P1_1 C1_10 C2_10 C3_10 172.53(13) . . . . ?
C1_10 C2_10 C3_10 C4_10 57.1(2) . . . . ?
C2_10 C3_10 C4_10 C5_10 -55.0(2) . . . . ?
C3_10 C4_10 C5_10 C6_10 54.4(2) . . . . ?
C4_10 C5_10 C6_10 C1_10 -56.1(2) . . . . ?
C2_10 C1_10 C6_10 C5_10 57.8(2) . . . . ?
P1_1 C1_10 C6_10 C5_10 -174.80(14) . . . . ?
C1_9 P1_1 C1_11 C2_11 58.28(16) . . . . ?
C1_10 P1_1 C1_11 C2_11 -55.43(16) . . . . ?
Ag1_1 P1_1 C1_11 C2_11 -177.63(12) . . . . ?
C1_9 P1_1 C1_11 C6_11 -174.66(13) . . . . ?
C1_10 P1_1 C1_11 C6_11 71.63(15) . . . . ?
Ag1_1 P1_1 C1_11 C6_11 -50.57(14) . . . . ?
C6_11 C1_11 C2_11 C3_11 56.7(2) . . . . ?
P1_1 C1_11 C2_11 C3_11 -176.15(13) . . . . ?
C1_11 C2_11 C3_11 C4_11 -56.8(2) . . . . ?
C2_11 C3_11 C4_11 C5_11 55.8(2) . . . . ?
C3_11 C4_11 C5_11 C6_11 -55.3(2) . . . . ?
C4_11 C5_11 C6_11 C1_11 55.3(2) . . . . ?
C2_11 C1_11 C6_11 C5_11 -55.8(2) . . . . ?
P1_1 C1_11 C6_11 C5_11 174.16(14) . . . . ?
